data_7130440
loop_
_publ_author_name
'Xia, Tingting'
'Xi, Yang'
'Ding, Haojie'
'Zhang, Yetong'
'Fang, Ke'
'Wu, Xianqing'
'Qu, Jingping'
'Chen, Yifeng'

_publ_section_title
;
 Palladium(ii)-catalyzed enantioselective intermolecular oxidative
 diarylation of internal enamides
;
_journal_name_full 'Chemical Communications'
_journal_paper_doi 10.1039/D2CC03202C
_journal_year 2022
_chemical_absolute_configuration ad
_chemical_formula_sum 'C31 H37 N O2'
_chemical_formula_weight 455.61
_space_group_crystal_system orthorhombic
_space_group_IT_number 19
_space_group_name_Hall 'P 2ac 2ab'
_space_group_name_H-M_alt 'P 21 21 21'
_atom_sites_solution_hydrogens geom
_audit_block_doi 10.5517/ccdc.csd.cc28tjpb
_audit_creation_method SHELXL-2013
_audit_update_record
;
2021-09-15 deposited with the CCDC.	2022-07-21 downloaded from the CCDC.
;
_cell_angle_alpha 90
_cell_angle_beta 90
_cell_angle_gamma 90
_cell_formula_units_Z 4
_cell_length_a 6.4789(5)
_cell_length_b 18.2766(13)
_cell_length_c 22.8772(16)
_cell_measurement_reflns_used 6778
_cell_measurement_temperature 293(2)
_cell_measurement_theta_max 139.370
_cell_measurement_theta_min 6.190
_cell_volume 2708.9(3)
_computing_cell_refinement 'Bruker SAINT'
_computing_data_collection 'Bruker APEX2'
_computing_data_reduction 'Bruker SAINT'
_computing_molecular_graphics 'Bruker SHELXTL'
_computing_publication_material 'Bruker SHELXTL'
_computing_structure_refinement 'SHELXL-2013 (Sheldrick, 2013)'
_computing_structure_solution 'SHELXS-97 (Sheldrick 2008)'
_diffrn_ambient_temperature 293(2)
_diffrn_measured_fraction_theta_full 0.989
_diffrn_measured_fraction_theta_max 0.988
_diffrn_measurement_device_type 'Bruker APEX-II CCD'
_diffrn_measurement_method '\f and \w scans'
_diffrn_radiation_type CuK\a
_diffrn_radiation_wavelength 1.54178
_diffrn_reflns_av_R_equivalents 0.0636
_diffrn_reflns_av_unetI/netI 0.0516
_diffrn_reflns_Laue_measured_fraction_full 0.989
_diffrn_reflns_Laue_measured_fraction_max 0.988
_diffrn_reflns_limit_h_max 7
_diffrn_reflns_limit_h_min -7
_diffrn_reflns_limit_k_max 19
_diffrn_reflns_limit_k_min -22
_diffrn_reflns_limit_l_max 22
_diffrn_reflns_limit_l_min -27
_diffrn_reflns_number 19163
_diffrn_reflns_point_group_measured_fraction_full 0.992
_diffrn_reflns_point_group_measured_fraction_max 0.989
_diffrn_reflns_theta_full 67.679
_diffrn_reflns_theta_max 70.239
_diffrn_reflns_theta_min 3.095
_exptl_absorpt_coefficient_mu 0.530
_exptl_absorpt_correction_T_max 0.7533
_exptl_absorpt_correction_T_min 0.4811
_exptl_absorpt_correction_type multi-scan
_exptl_absorpt_process_details sadabs
_exptl_crystal_colour colorless
_exptl_crystal_density_diffrn 1.117
_exptl_crystal_description prismatic
_exptl_crystal_F_000 984
_exptl_crystal_size_max 0.150
_exptl_crystal_size_mid 0.110
_exptl_crystal_size_min 0.060
_refine_diff_density_max 0.256
_refine_diff_density_min -0.190
_refine_diff_density_rms 0.039
_refine_ls_abs_structure_details
; 
 Flack x determined using 1550 quotients [(I+)-(I-)]/[(I+)+(I-)] 
 (Parsons and Flack (2004), Acta Cryst. A60, s61). 
;
_refine_ls_abs_structure_Flack -0.09(19)
_refine_ls_extinction_method none
_refine_ls_goodness_of_fit_ref 1.040
_refine_ls_hydrogen_treatment constr
_refine_ls_matrix_type full
_refine_ls_number_parameters 343
_refine_ls_number_reflns 5098
_refine_ls_number_restraints 42
_refine_ls_restrained_S_all 1.064
_refine_ls_R_factor_all 0.0689
_refine_ls_R_factor_gt 0.0539
_refine_ls_shift/su_max 0.001
_refine_ls_shift/su_mean 0.000
_refine_ls_structure_factor_coef Fsqd
_refine_ls_weighting_details 'w=1/[\s^2^(Fo^2^)+(0.0771P)^2^+0.3355P] where P=(Fo^2^+2Fc^2^)/3'
_refine_ls_weighting_scheme calc
_refine_ls_wR_factor_gt 0.1366
_refine_ls_wR_factor_ref 0.1504
_reflns_Friedel_coverage 0.742
_reflns_Friedel_fraction_full 0.995
_reflns_Friedel_fraction_max 0.991
_reflns_number_gt 4146
_reflns_number_total 5098
_reflns_threshold_expression 'I > 2\s(I)'
_cod_data_source_file d2cc03202c2.cif
_cod_data_source_block cu_ddz21085_0m
_cod_database_code 7130440
_shelx_space_group_comment
; 
The symmetry employed for this shelxl refinement is uniquely defined 
by the following loop, which should always be used as a source of 
symmetry information in preference to the above space-group names. 
They are only intended as comments. 
;
_shelx_estimated_absorpt_t_min 0.925
_shelx_estimated_absorpt_t_max 0.969
_shelxl_version_number 2013-4

loop_
_space_group_symop_operation_xyz
'x, y, z'
'-x+1/2, -y, z+1/2'
'-x, y+1/2, -z+1/2'
'x+1/2, -y+1/2, -z'

loop_
_atom_site_label
_atom_site_type_symbol
_atom_site_fract_x
_atom_site_fract_y
_atom_site_fract_z
_atom_site_U_iso_or_equiv
_atom_site_adp_type
_atom_site_occupancy
_atom_site_site_symmetry_order
_atom_site_calc_flag
_atom_site_refinement_flags_posn
_atom_site_refinement_flags_adp
_atom_site_refinement_flags_occupancy
_atom_site_disorder_assembly
_atom_site_disorder_group
O1 O 0.6710(3) 0.65161(17) 0.62938(13) 0.0749(8) Uani 1 1 d . . . . .
O2 O 0.5094(4) 0.70698(17) 0.55468(13) 0.0781(8) Uani 1 1 d . . . . .
N1 N 0.3182(3) 0.65025(13) 0.62015(11) 0.0411(6) Uani 1 1 d . . . . .
C1 C 0.3598(6) 0.74977(19) 0.73273(16) 0.0573(9) Uani 1 1 d . . . . .
H1 H 0.4666 0.7160 0.7355 0.069 Uiso 1 1 calc R U . . .
C2 C 0.4007(7) 0.8229(2) 0.74151(19) 0.0693(11) Uani 1 1 d . . . . .
H2 H 0.5350 0.8378 0.7494 0.083 Uiso 1 1 calc R U . . .
C3 C 0.2466(8) 0.8738(2) 0.73874(19) 0.0725(11) Uani 1 1 d . . . . .
H3 H 0.2747 0.9230 0.7455 0.087 Uiso 1 1 calc R U . . .
C4 C 0.0486(8) 0.8512(2) 0.7258(2) 0.0763(12) Uani 1 1 d . . . . .
H4 H -0.0575 0.8853 0.7237 0.092 Uiso 1 1 calc R U . . .
C5 C 0.0066(6) 0.77720(19) 0.71588(17) 0.0594(9) Uani 1 1 d . . . . .
H5 H -0.1269 0.7626 0.7066 0.071 Uiso 1 1 calc R U . . .
C6 C 0.1619(5) 0.72576(17) 0.71981(13) 0.0433(7) Uani 1 1 d . . . . .
C7 C 0.1098(4) 0.64515(16) 0.70990(13) 0.0403(7) Uani 1 1 d . . . . .
H7 H -0.0202 0.6437 0.6880 0.048 Uiso 1 1 calc R U . . .
C8 C 0.2738(4) 0.60635(16) 0.67188(13) 0.0389(6) Uani 1 1 d . . . . .
H8 H 0.4010 0.6041 0.6950 0.047 Uiso 1 1 calc R U . . .
C9 C 0.5121(5) 0.66744(18) 0.60489(15) 0.0515(8) Uani 1 1 d . . . . .
C10 C 0.3002(6) 0.7227(3) 0.5394(2) 0.0840(14) Uani 1 1 d . . . . .
H10A H 0.2760 0.7125 0.4983 0.101 Uiso 1 1 calc R U . . .
H10B H 0.2685 0.7738 0.5468 0.101 Uiso 1 1 calc R U . . .
C11 C 0.1700(5) 0.6739(2) 0.57715(16) 0.0602(9) Uani 1 1 d . . . . .
H11A H 0.0570 0.7007 0.5950 0.072 Uiso 1 1 calc R U . . .
H11B H 0.1151 0.6329 0.5552 0.072 Uiso 1 1 calc R U . . .
C12 C 0.2204(4) 0.52889(17) 0.65465(13) 0.0411(6) Uani 1 1 d . . . . .
C13 C 0.0247(5) 0.50727(18) 0.63695(18) 0.0546(8) Uani 1 1 d . . . . .
H13 H -0.0831 0.5409 0.6375 0.065 Uiso 1 1 calc R U . . .
C14 C -0.0121(5) 0.43612(19) 0.61841(17) 0.0576(9) Uani 1 1 d . . . . .
H14 H -0.1444 0.4236 0.6062 0.069 Uiso 1 1 calc R U . . .
C15 C 0.1404(5) 0.38294(17) 0.61735(14) 0.0460(7) Uani 1 1 d . . . . .
C16 C 0.3359(5) 0.40564(18) 0.63489(17) 0.0540(8) Uani 1 1 d . . . . .
H16 H 0.4437 0.3720 0.6344 0.065 Uiso 1 1 calc R U . . .
C17 C 0.3754(5) 0.47667(18) 0.65315(16) 0.0503(8) Uani 1 1 d . . . . .
H17 H 0.5084 0.4895 0.6646 0.060 Uiso 1 1 calc R U . . .
C18 C 0.0988(6) 0.30577(19) 0.59552(16) 0.0547(8) Uani 1 1 d . . . . .
C19 C -0.1225(7) 0.2817(2) 0.6070(2) 0.0800(13) Uani 1 1 d . . . . .
H19A H -0.1524 0.2862 0.6479 0.120 Uiso 1 1 calc R U . . .
H19B H -0.1393 0.2317 0.5951 0.120 Uiso 1 1 calc R U . . .
H19C H -0.2153 0.3121 0.5851 0.120 Uiso 1 1 calc R U . . .
C20 C 0.2443(9) 0.2502(2) 0.6247(3) 0.1007(18) Uani 1 1 d . . . . .
H20A H 0.3848 0.2628 0.6159 0.151 Uiso 1 1 calc R U . . .
H20B H 0.2150 0.2021 0.6101 0.151 Uiso 1 1 calc R U . . .
H20C H 0.2239 0.2511 0.6662 0.151 Uiso 1 1 calc R U . . .
C21 C 0.1352(9) 0.3044(3) 0.5297(2) 0.0958(17) Uani 1 1 d . . . . .
H21A H 0.0503 0.3407 0.5112 0.144 Uiso 1 1 calc R U . . .
H21B H 0.1004 0.2569 0.5146 0.144 Uiso 1 1 calc R U . . .
H21C H 0.2778 0.3146 0.5217 0.144 Uiso 1 1 calc R U . . .
C22 C 0.0732(4) 0.60492(17) 0.76686(14) 0.0438(7) Uani 1 1 d . . . . .
C23 C -0.1224(5) 0.58224(19) 0.78250(16) 0.0550(8) Uani 1 1 d . . . . .
H23 H -0.2315 0.5907 0.7570 0.066 Uiso 1 1 calc R U . . .
C24 C -0.1608(6) 0.5473(2) 0.83511(17) 0.0626(10) Uani 1 1 d . . . . .
H24 H -0.2947 0.5324 0.8437 0.075 Uiso 1 1 calc R U . . .
C25 C -0.0059(6) 0.5339(2) 0.87524(16) 0.0599(9) Uani 1 1 d . . . . .
C26 C 0.1893(7) 0.5568(3) 0.85944(19) 0.0795(13) Uani 1 1 d . . . . .
H26 H 0.2983 0.5481 0.8850 0.095 Uiso 1 1 calc R U . . .
C27 C 0.2293(6) 0.5921(3) 0.80705(18) 0.0726(12) Uani 1 1 d . . . . .
H27 H 0.3629 0.6074 0.7987 0.087 Uiso 1 1 calc R U . . .
C28 C -0.0507(7) 0.4958(3) 0.93339(19) 0.0777(12) Uani 1 1 d D . . . .
C29 C -0.175(2) 0.5508(6) 0.9721(4) 0.131(3) Uani 0.7 1 d D U P A 1
H29A H -0.3096 0.5580 0.9556 0.196 Uiso 0.7 1 calc R U P A 1
H29B H -0.1032 0.5967 0.9736 0.196 Uiso 0.7 1 calc R U P A 1
H29C H -0.1882 0.5314 1.0109 0.196 Uiso 0.7 1 calc R U P A 1
C30 C -0.180(2) 0.4300(5) 0.9262(4) 0.134(3) Uani 0.7 1 d D U P A 1
H30A H -0.2937 0.4409 0.9008 0.201 Uiso 0.7 1 calc R U P A 1
H30B H -0.2318 0.4149 0.9637 0.201 Uiso 0.7 1 calc R U P A 1
H30C H -0.0989 0.3913 0.9096 0.201 Uiso 0.7 1 calc R U P A 1
C31 C 0.1492(16) 0.4856(6) 0.9713(4) 0.129(3) Uani 0.7 1 d D U P A 1
H31A H 0.1122 0.4671 1.0091 0.193 Uiso 0.7 1 calc R U P A 1
H31B H 0.2175 0.5319 0.9757 0.193 Uiso 0.7 1 calc R U P A 1
H31C H 0.2403 0.4517 0.9523 0.193 Uiso 0.7 1 calc R U P A 1
C29' C -0.292(3) 0.4769(13) 0.9391(9) 0.124(4) Uani 0.3 1 d D U P A 2
H29D H -0.3242 0.4668 0.9793 0.186 Uiso 0.3 1 calc R U P A 2
H29E H -0.3232 0.4348 0.9157 0.186 Uiso 0.3 1 calc R U P A 2
H29F H -0.3719 0.5179 0.9259 0.186 Uiso 0.3 1 calc R U P A 2
C30' C 0.063(4) 0.4189(9) 0.9291(8) 0.108(4) Uani 0.3 1 d D U P A 2
H30D H 0.2078 0.4266 0.9226 0.162 Uiso 0.3 1 calc R U P A 2
H30E H 0.0061 0.3913 0.8973 0.162 Uiso 0.3 1 calc R U P A 2
H30F H 0.0439 0.3924 0.9650 0.162 Uiso 0.3 1 calc R U P A 2
C31' C 0.022(5) 0.5433(13) 0.9818(7) 0.121(4) Uani 0.3 1 d D U P A 2
H31D H 0.1699 0.5417 0.9838 0.181 Uiso 0.3 1 calc R U P A 2
H31E H -0.0351 0.5263 1.0181 0.181 Uiso 0.3 1 calc R U P A 2
H31F H -0.0219 0.5927 0.9749 0.181 Uiso 0.3 1 calc R U P A 2

loop_
_atom_site_aniso_label
_atom_site_aniso_U_11
_atom_site_aniso_U_22
_atom_site_aniso_U_33
_atom_site_aniso_U_23
_atom_site_aniso_U_13
_atom_site_aniso_U_12
O1 0.0352(12) 0.102(2) 0.088(2) 0.0213(16) -0.0033(12) 0.0001(12)
O2 0.0571(15) 0.101(2) 0.0757(18) 0.0379(17) 0.0119(13) 0.0001(14)
N1 0.0331(12) 0.0432(14) 0.0471(14) 0.0049(11) -0.0009(9) 0.0037(9)
C1 0.057(2) 0.049(2) 0.065(2) -0.0096(17) -0.0025(15) -0.0039(15)
C2 0.075(3) 0.058(2) 0.075(3) -0.015(2) 0.004(2) -0.0160(18)
C3 0.099(3) 0.046(2) 0.072(3) -0.0034(19) 0.002(2) -0.011(2)
C4 0.097(3) 0.043(2) 0.088(3) 0.006(2) 0.001(2) 0.0195(19)
C5 0.062(2) 0.047(2) 0.069(2) 0.0075(17) -0.0035(17) 0.0075(16)
C6 0.0492(17) 0.0388(16) 0.0418(16) 0.0014(13) 0.0039(12) 0.0014(12)
C7 0.0387(14) 0.0401(16) 0.0422(16) 0.0002(13) -0.0005(11) 0.0007(11)
C8 0.0354(14) 0.0383(16) 0.0432(16) 0.0015(12) -0.0026(11) 0.0007(11)
C9 0.0449(17) 0.0527(19) 0.057(2) 0.0102(15) 0.0060(14) 0.0003(14)
C10 0.072(3) 0.099(4) 0.081(3) 0.041(3) -0.006(2) 0.013(2)
C11 0.0472(18) 0.081(3) 0.052(2) 0.0117(18) -0.0052(14) 0.0112(16)
C12 0.0401(15) 0.0373(16) 0.0458(17) 0.0004(13) -0.0027(11) 0.0019(11)
C13 0.0377(16) 0.0439(18) 0.082(2) -0.0087(16) -0.0071(15) 0.0048(12)
C14 0.0428(17) 0.0496(19) 0.080(2) -0.0127(18) -0.0066(16) -0.0036(13)
C15 0.0509(17) 0.0400(17) 0.0471(18) -0.0016(14) 0.0030(13) -0.0014(12)
C16 0.0464(17) 0.0406(18) 0.075(2) -0.0078(16) -0.0044(15) 0.0081(13)
C17 0.0375(15) 0.0449(18) 0.069(2) -0.0016(16) -0.0075(13) 0.0025(12)
C18 0.061(2) 0.0441(19) 0.059(2) -0.0078(16) 0.0070(15) -0.0040(15)
C19 0.084(3) 0.064(3) 0.092(3) -0.025(2) 0.021(2) -0.028(2)
C20 0.112(4) 0.043(2) 0.147(5) -0.004(3) -0.034(4) 0.003(2)
C21 0.143(4) 0.073(3) 0.072(3) -0.024(2) 0.041(3) -0.028(3)
C22 0.0459(16) 0.0387(16) 0.0466(17) 0.0000(14) 0.0027(12) -0.0019(12)
C23 0.0521(19) 0.055(2) 0.058(2) 0.0092(16) 0.0012(15) -0.0062(14)
C24 0.059(2) 0.063(2) 0.065(2) 0.0097(19) 0.0120(17) -0.0095(17)
C25 0.080(2) 0.0468(19) 0.052(2) 0.0057(16) 0.0072(18) -0.0042(17)
C26 0.076(3) 0.101(3) 0.061(3) 0.027(2) -0.006(2) 0.002(2)
C27 0.055(2) 0.102(3) 0.061(2) 0.027(2) -0.0029(16) -0.008(2)
C28 0.101(3) 0.075(3) 0.057(2) 0.015(2) 0.011(2) -0.006(2)
C29 0.188(8) 0.134(6) 0.071(4) 0.005(4) 0.047(5) 0.006(6)
C30 0.216(8) 0.094(6) 0.092(5) 0.032(5) 0.023(6) -0.052(6)
C31 0.172(8) 0.137(7) 0.078(5) 0.047(5) 0.009(5) 0.000(6)
C29' 0.184(10) 0.111(9) 0.077(7) 0.034(7) 0.047(7) -0.031(8)
C30' 0.170(9) 0.086(7) 0.067(6) 0.047(6) 0.011(7) -0.007(7)
C31' 0.168(10) 0.130(9) 0.064(6) 0.018(7) 0.018(8) -0.001(9)

loop_
_atom_type_symbol
_atom_type_description
_atom_type_scat_dispersion_real
_atom_type_scat_dispersion_imag
_atom_type_scat_source
C C 0.0181 0.0091 'International Tables Vol C Tables 4.2.6.8 and 6.1.1.4'
H H 0.0000 0.0000 'International Tables Vol C Tables 4.2.6.8 and 6.1.1.4'
N N 0.0311 0.0180 'International Tables Vol C Tables 4.2.6.8 and 6.1.1.4'
O O 0.0492 0.0322 'International Tables Vol C Tables 4.2.6.8 and 6.1.1.4'

loop_
_geom_angle_atom_site_label_1
_geom_angle_atom_site_label_2
_geom_angle_atom_site_label_3
_geom_angle
_geom_angle_site_symmetry_1
_geom_angle_site_symmetry_3
_geom_angle_publ_flag
C9 O2 C10 109.1(3) . . ?
C9 N1 C11 112.1(3) . . ?
C9 N1 C8 121.7(2) . . ?
C11 N1 C8 126.0(2) . . ?
C2 C1 C6 121.1(4) . . ?
C2 C1 H1 119.5 . . ?
C6 C1 H1 119.5 . . ?
C3 C2 C1 120.9(4) . . ?
C3 C2 H2 119.5 . . ?
C1 C2 H2 119.5 . . ?
C2 C3 C4 119.0(4) . . ?
C2 C3 H3 120.5 . . ?
C4 C3 H3 120.5 . . ?
C3 C4 C5 120.4(4) . . ?
C3 C4 H4 119.8 . . ?
C5 C4 H4 119.8 . . ?
C6 C5 C4 120.4(4) . . ?
C6 C5 H5 119.8 . . ?
C4 C5 H5 119.8 . . ?
C5 C6 C1 118.2(3) . . ?
C5 C6 C7 119.1(3) . . ?
C1 C6 C7 122.7(3) . . ?
C22 C7 C6 112.0(2) . . ?
C22 C7 C8 111.7(2) . . ?
C6 C7 C8 112.0(2) . . ?
C22 C7 H7 106.9 . . ?
C6 C7 H7 106.9 . . ?
C8 C7 H7 106.9 . . ?
N1 C8 C12 110.4(2) . . ?
N1 C8 C7 109.9(2) . . ?
C12 C8 C7 114.8(2) . . ?
N1 C8 H8 107.1 . . ?
C12 C8 H8 107.1 . . ?
C7 C8 H8 107.1 . . ?
O1 C9 N1 128.4(3) . . ?
O1 C9 O2 122.1(3) . . ?
N1 C9 O2 109.4(3) . . ?
O2 C10 C11 105.8(3) . . ?
O2 C10 H10A 110.6 . . ?
C11 C10 H10A 110.6 . . ?
O2 C10 H10B 110.6 . . ?
C11 C10 H10B 110.6 . . ?
H10A C10 H10B 108.7 . . ?
N1 C11 C10 101.3(3) . . ?
N1 C11 H11A 111.5 . . ?
C10 C11 H11A 111.5 . . ?
N1 C11 H11B 111.5 . . ?
C10 C11 H11B 111.5 . . ?
H11A C11 H11B 109.3 . . ?
C17 C12 C13 117.3(3) . . ?
C17 C12 C8 119.1(3) . . ?
C13 C12 C8 123.5(3) . . ?
C12 C13 C14 120.8(3) . . ?
C12 C13 H13 119.6 . . ?
C14 C13 H13 119.6 . . ?
C15 C14 C13 122.7(3) . . ?
C15 C14 H14 118.7 . . ?
C13 C14 H14 118.7 . . ?
C14 C15 C16 115.7(3) . . ?
C14 C15 C18 122.0(3) . . ?
C16 C15 C18 122.2(3) . . ?
C17 C16 C15 122.3(3) . . ?
C17 C16 H16 118.9 . . ?
C15 C16 H16 118.9 . . ?
C12 C17 C16 121.2(3) . . ?
C12 C17 H17 119.4 . . ?
C16 C17 H17 119.4 . . ?
C15 C18 C19 112.2(3) . . ?
C15 C18 C21 108.2(3) . . ?
C19 C18 C21 108.1(4) . . ?
C15 C18 C20 111.2(3) . . ?
C19 C18 C20 108.2(4) . . ?
C21 C18 C20 108.8(4) . . ?
C18 C19 H19A 109.5 . . ?
C18 C19 H19B 109.5 . . ?
H19A C19 H19B 109.5 . . ?
C18 C19 H19C 109.5 . . ?
H19A C19 H19C 109.5 . . ?
H19B C19 H19C 109.5 . . ?
C18 C20 H20A 109.5 . . ?
C18 C20 H20B 109.5 . . ?
H20A C20 H20B 109.5 . . ?
C18 C20 H20C 109.5 . . ?
H20A C20 H20C 109.5 . . ?
H20B C20 H20C 109.5 . . ?
C18 C21 H21A 109.5 . . ?
C18 C21 H21B 109.5 . . ?
H21A C21 H21B 109.5 . . ?
C18 C21 H21C 109.5 . . ?
H21A C21 H21C 109.5 . . ?
H21B C21 H21C 109.5 . . ?
C23 C22 C27 116.5(3) . . ?
C23 C22 C7 120.8(3) . . ?
C27 C22 C7 122.6(3) . . ?
C22 C23 C24 121.9(3) . . ?
C22 C23 H23 119.0 . . ?
C24 C23 H23 119.0 . . ?
C25 C24 C23 121.9(3) . . ?
C25 C24 H24 119.1 . . ?
C23 C24 H24 119.1 . . ?
C26 C25 C24 116.0(3) . . ?
C26 C25 C28 122.6(4) . . ?
C24 C25 C28 121.4(4) . . ?
C25 C26 C27 122.6(4) . . ?
C25 C26 H26 118.7 . . ?
C27 C26 H26 118.7 . . ?
C26 C27 C22 121.1(4) . . ?
C26 C27 H27 119.5 . . ?
C22 C27 H27 119.5 . . ?
C30 C28 C25 112.5(5) . . ?
C31' C28 C25 108.8(8) . . ?
C30 C28 C29 107.1(7) . . ?
C25 C28 C29 107.3(5) . . ?
C30 C28 C31 115.7(7) . . ?
C25 C28 C31 112.2(5) . . ?
C29 C28 C31 100.8(7) . . ?
C31' C28 C30' 114.6(14) . . ?
C25 C28 C30' 105.2(6) . . ?
C31' C28 C29' 111.9(14) . . ?
C25 C28 C29' 110.7(8) . . ?
C30' C28 C29' 105.4(12) . . ?
C28 C29 H29A 109.5 . . ?
C28 C29 H29B 109.5 . . ?
H29A C29 H29B 109.5 . . ?
C28 C29 H29C 109.5 . . ?
H29A C29 H29C 109.5 . . ?
H29B C29 H29C 109.5 . . ?
C28 C30 H30A 109.5 . . ?
C28 C30 H30B 109.5 . . ?
H30A C30 H30B 109.5 . . ?
C28 C30 H30C 109.5 . . ?
H30A C30 H30C 109.5 . . ?
H30B C30 H30C 109.5 . . ?
C28 C31 H31A 109.5 . . ?
C28 C31 H31B 109.5 . . ?
H31A C31 H31B 109.5 . . ?
C28 C31 H31C 109.5 . . ?
H31A C31 H31C 109.5 . . ?
H31B C31 H31C 109.5 . . ?
C28 C29' H29D 109.5 . . ?
C28 C29' H29E 109.5 . . ?
H29D C29' H29E 109.5 . . ?
C28 C29' H29F 109.5 . . ?
H29D C29' H29F 109.5 . . ?
H29E C29' H29F 109.5 . . ?
C28 C30' H30D 109.5 . . ?
C28 C30' H30E 109.5 . . ?
H30D C30' H30E 109.5 . . ?
C28 C30' H30F 109.5 . . ?
H30D C30' H30F 109.5 . . ?
H30E C30' H30F 109.5 . . ?
C28 C31' H31D 109.5 . . ?
C28 C31' H31E 109.5 . . ?
H31D C31' H31E 109.5 . . ?
C28 C31' H31F 109.5 . . ?
H31D C31' H31F 109.5 . . ?
H31E C31' H31F 109.5 . . ?

loop_
_geom_bond_atom_site_label_1
_geom_bond_atom_site_label_2
_geom_bond_distance
_geom_bond_site_symmetry_2
_geom_bond_publ_flag
O1 C9 1.207(4) . ?
O2 C9 1.357(4) . ?
O2 C10 1.429(5) . ?
N1 C9 1.341(4) . ?
N1 C11 1.442(4) . ?
N1 C8 1.458(4) . ?
C1 C2 1.377(5) . ?
C1 C6 1.387(5) . ?
C1 H1 0.9300 . ?
C2 C3 1.366(6) . ?
C2 H2 0.9300 . ?
C3 C4 1.380(6) . ?
C3 H3 0.9300 . ?
C4 C5 1.398(5) . ?
C4 H4 0.9300 . ?
C5 C6 1.380(4) . ?
C5 H5 0.9300 . ?
C6 C7 1.528(4) . ?
C7 C22 1.515(4) . ?
C7 C8 1.545(4) . ?
C7 H7 0.9800 . ?
C8 C12 1.510(4) . ?
C8 H8 0.9800 . ?
C10 C11 1.502(5) . ?
C10 H10A 0.9700 . ?
C10 H10B 0.9700 . ?
C11 H11A 0.9700 . ?
C11 H11B 0.9700 . ?
C12 C17 1.386(4) . ?
C12 C13 1.389(4) . ?
C13 C14 1.388(5) . ?
C13 H13 0.9300 . ?
C14 C15 1.386(4) . ?
C14 H14 0.9300 . ?
C15 C16 1.392(4) . ?
C15 C18 1.520(5) . ?
C16 C17 1.388(5) . ?
C16 H16 0.9300 . ?
C17 H17 0.9300 . ?
C18 C19 1.522(5) . ?
C18 C21 1.525(5) . ?
C18 C20 1.537(6) . ?
C19 H19A 0.9600 . ?
C19 H19B 0.9600 . ?
C19 H19C 0.9600 . ?
C20 H20A 0.9600 . ?
C20 H20B 0.9600 . ?
C20 H20C 0.9600 . ?
C21 H21A 0.9600 . ?
C21 H21B 0.9600 . ?
C21 H21C 0.9600 . ?
C22 C23 1.380(4) . ?
C22 C27 1.387(5) . ?
C23 C24 1.385(5) . ?
C23 H23 0.9300 . ?
C24 C25 1.382(5) . ?
C24 H24 0.9300 . ?
C25 C26 1.380(5) . ?
C25 C28 1.530(5) . ?
C26 C27 1.386(5) . ?
C26 H26 0.9300 . ?
C27 H27 0.9300 . ?
C28 C30 1.475(9) . ?
C28 C31' 1.485(18) . ?
C28 C29 1.563(10) . ?
C28 C31 1.570(11) . ?
C28 C30' 1.589(16) . ?
C28 C29' 1.604(19) . ?
C29 H29A 0.9600 . ?
C29 H29B 0.9600 . ?
C29 H29C 0.9600 . ?
C30 H30A 0.9600 . ?
C30 H30B 0.9600 . ?
C30 H30C 0.9600 . ?
C31 H31A 0.9600 . ?
C31 H31B 0.9600 . ?
C31 H31C 0.9600 . ?
C29' H29D 0.9600 . ?
C29' H29E 0.9600 . ?
C29' H29F 0.9600 . ?
C30' H30D 0.9600 . ?
C30' H30E 0.9600 . ?
C30' H30F 0.9600 . ?
C31' H31D 0.9600 . ?
C31' H31E 0.9600 . ?
C31' H31F 0.9600 . ?

loop_
_geom_torsion_atom_site_label_1
_geom_torsion_atom_site_label_2
_geom_torsion_atom_site_label_3
_geom_torsion_atom_site_label_4
_geom_torsion
_geom_torsion_site_symmetry_1
_geom_torsion_site_symmetry_2
_geom_torsion_site_symmetry_3
_geom_torsion_site_symmetry_4
_geom_torsion_publ_flag
C6 C1 C2 C3 1.1(6) . . . . ?
C1 C2 C3 C4 -1.3(7) . . . . ?
C2 C3 C4 C5 0.2(7) . . . . ?
C3 C4 C5 C6 1.0(7) . . . . ?
C4 C5 C6 C1 -1.2(5) . . . . ?
C4 C5 C6 C7 178.8(3) . . . . ?
C2 C1 C6 C5 0.1(5) . . . . ?
C2 C1 C6 C7 -179.8(3) . . . . ?
C5 C6 C7 C22 -96.4(3) . . . . ?
C1 C6 C7 C22 83.5(4) . . . . ?
C5 C6 C7 C8 137.3(3) . . . . ?
C1 C6 C7 C8 -42.8(4) . . . . ?
C9 N1 C8 C12 -103.3(3) . . . . ?
C11 N1 C8 C12 70.4(4) . . . . ?
C9 N1 C8 C7 129.1(3) . . . . ?
C11 N1 C8 C7 -57.3(4) . . . . ?
C22 C7 C8 N1 -174.8(2) . . . . ?
C6 C7 C8 N1 -48.3(3) . . . . ?
C22 C7 C8 C12 60.0(3) . . . . ?
C6 C7 C8 C12 -173.5(2) . . . . ?
C11 N1 C9 O1 -175.1(4) . . . . ?
C8 N1 C9 O1 -0.7(6) . . . . ?
C11 N1 C9 O2 4.2(4) . . . . ?
C8 N1 C9 O2 178.6(3) . . . . ?
C10 O2 C9 O1 -174.6(4) . . . . ?
C10 O2 C9 N1 6.1(5) . . . . ?
C9 O2 C10 C11 -13.3(5) . . . . ?
C9 N1 C11 C10 -11.8(4) . . . . ?
C8 N1 C11 C10 174.0(3) . . . . ?
O2 C10 C11 N1 14.6(5) . . . . ?
N1 C8 C12 C17 93.2(3) . . . . ?
C7 C8 C12 C17 -141.9(3) . . . . ?
N1 C8 C12 C13 -83.2(4) . . . . ?
C7 C8 C12 C13 41.7(4) . . . . ?
C17 C12 C13 C14 -0.2(6) . . . . ?
C8 C12 C13 C14 176.3(3) . . . . ?
C12 C13 C14 C15 1.1(6) . . . . ?
C13 C14 C15 C16 -1.4(6) . . . . ?
C13 C14 C15 C18 -178.5(4) . . . . ?
C14 C15 C16 C17 0.9(6) . . . . ?
C18 C15 C16 C17 178.0(3) . . . . ?
C13 C12 C17 C16 -0.2(5) . . . . ?
C8 C12 C17 C16 -176.9(3) . . . . ?
C15 C16 C17 C12 -0.1(6) . . . . ?
C14 C15 C18 C19 -31.1(5) . . . . ?
C16 C15 C18 C19 152.0(4) . . . . ?
C14 C15 C18 C21 88.1(4) . . . . ?
C16 C15 C18 C21 -88.7(5) . . . . ?
C14 C15 C18 C20 -152.4(4) . . . . ?
C16 C15 C18 C20 30.7(5) . . . . ?
C6 C7 C22 C23 109.2(3) . . . . ?
C8 C7 C22 C23 -124.3(3) . . . . ?
C6 C7 C22 C27 -67.6(4) . . . . ?
C8 C7 C22 C27 58.9(4) . . . . ?
C27 C22 C23 C24 -1.1(6) . . . . ?
C7 C22 C23 C24 -178.0(3) . . . . ?
C22 C23 C24 C25 0.8(6) . . . . ?
C23 C24 C25 C26 -0.6(6) . . . . ?
C23 C24 C25 C28 179.6(4) . . . . ?
C24 C25 C26 C27 1.0(7) . . . . ?
C28 C25 C26 C27 -179.2(5) . . . . ?
C25 C26 C27 C22 -1.4(8) . . . . ?
C23 C22 C27 C26 1.4(6) . . . . ?
C7 C22 C27 C26 178.3(4) . . . . ?
C26 C25 C28 C30 -133.1(7) . . . . ?
C24 C25 C28 C30 46.6(8) . . . . ?
C26 C25 C28 C31' 56.0(14) . . . . ?
C24 C25 C28 C31' -124.2(14) . . . . ?
C26 C25 C28 C29 109.3(7) . . . . ?
C24 C25 C28 C29 -71.0(7) . . . . ?
C26 C25 C28 C31 -0.6(7) . . . . ?
C24 C25 C28 C31 179.2(6) . . . . ?
C26 C25 C28 C30' -67.2(10) . . . . ?
C24 C25 C28 C30' 112.6(10) . . . . ?
C26 C25 C28 C29' 179.4(11) . . . . ?
C24 C25 C28 C29' -0.9(11) . . . . ?
